data_7051249
loop_
_publ_author_name
'Laxmi Madhavi, N. N.'
'Bilton, Clair'
'Howard, Judith A. K.'
'Allen, Frank H.'
'Nangia, Ashwini'
'Desiraju, Gautam R.'

_publ_section_title
;
 Seeking structural repetitivity in systems with interaction
 interference: crystal engineering in the gem-alkynol family
;
_journal_issue 1
_journal_name_full 'New Journal of Chemistry'
_journal_page_first 1
_journal_paper_doi 10.1039/a908233f
_journal_volume 24
_journal_year 2000
_chemical_formula_moiety 'C14 H10 O2'
_chemical_formula_sum 'C14 H10 O2'
_chemical_formula_weight 210.22
_chemical_melting_point 407
_chemical_name_common
; 
 trans-1,4-Diethynyl-1,4-dihydroxy-1,4-dihydronaphthalene
;
_chemical_name_systematic
; 
 trans-1,4-Diethynyl-1,4-dihydroxy-1,4-dihydronaphthalene
;
_space_group_IT_number 14
_symmetry_cell_setting monoclinic
_symmetry_space_group_name_Hall '-P 2ybc'
_symmetry_space_group_name_H-M 'P 1 21/c 1'
_atom_sites_solution_hydrogens difmap
_atom_sites_solution_primary direct
_atom_sites_solution_secondary difmap
_audit_creation_method SHELXL-97
_cell_angle_alpha 90.00
_cell_angle_beta 118.1850(10)
_cell_angle_gamma 90.00
_cell_formula_units_Z 8
_cell_length_a 10.8247(3)
_cell_length_b 22.6384(8)
_cell_length_c 10.4783(3)
_cell_measurement_reflns_used 935
_cell_measurement_temperature 150
_cell_measurement_theta_max 23.24
_cell_measurement_theta_min 5.18
_cell_volume 2263.28(12)
_computing_cell_refinement 'Bruker SMART'
_computing_data_collection 'Bruker SMART'
_computing_data_reduction 'Bruker SAINT'
_computing_molecular_graphics 'SHELXS-97 (Sheldrick, 1997)'
_computing_publication_material 'SHELXS-97 (Sheldrick, 1997)'
_computing_structure_refinement 'SHELXL-97 (Sheldrick, 1997)'
_computing_structure_solution 'SHELXS-97 (Sheldrick, 1997)'
_diffrn_ambient_temperature 150
_diffrn_detector_area_resol_mean 'not relevant'
_diffrn_measured_fraction_theta_full 0.905
_diffrn_measured_fraction_theta_max 0.905
_diffrn_measurement_device_type 'Brucker SMART CCD'
_diffrn_measurement_method '/w scans'
_diffrn_radiation_monochromator graphite
_diffrn_radiation_source 'fine-focus sealed tube'
_diffrn_radiation_type MoK\a
_diffrn_radiation_wavelength 0.71073
_diffrn_reflns_av_R_equivalents 0.0628
_diffrn_reflns_av_sigmaI/netI 0.0654
_diffrn_reflns_limit_h_max 14
_diffrn_reflns_limit_h_min -15
_diffrn_reflns_limit_k_max 19
_diffrn_reflns_limit_k_min -30
_diffrn_reflns_limit_l_max 13
_diffrn_reflns_limit_l_min -14
_diffrn_reflns_number 17967
_diffrn_reflns_theta_full 30.33
_diffrn_reflns_theta_max 30.33
_diffrn_reflns_theta_min 1.80
_exptl_absorpt_coefficient_mu 0.082
_exptl_absorpt_correction_T_max 0.6141
_exptl_absorpt_correction_T_min 0.3984
_exptl_absorpt_correction_type empirical
_exptl_absorpt_process_details 'empirical correction using psi-scans'
_exptl_crystal_colour colourless
_exptl_crystal_density_diffrn 1.234
_exptl_crystal_density_meas ?
_exptl_crystal_density_method .
_exptl_crystal_description plate
_exptl_crystal_F_000 880
_exptl_crystal_size_max 0.45
_exptl_crystal_size_mid 0.2
_exptl_crystal_size_min 0.15
_refine_diff_density_max 0.342
_refine_diff_density_min -0.306
_refine_diff_density_rms 0.063
_refine_ls_extinction_method none
_refine_ls_goodness_of_fit_ref 0.983
_refine_ls_hydrogen_treatment refall
_refine_ls_matrix_type full
_refine_ls_number_parameters 369
_refine_ls_number_reflns 6159
_refine_ls_number_restraints 0
_refine_ls_restrained_S_all 0.983
_refine_ls_R_factor_all 0.1083
_refine_ls_R_factor_gt 0.0596
_refine_ls_shift/su_max 0.007
_refine_ls_shift/su_mean 0.002
_refine_ls_structure_factor_coef Fsqd
_refine_ls_weighting_details 'calc w=1/[\s^2^(Fo^2^)+(0.0897P)^2^+0.0000P] where P=(Fo^2^+2Fc^2^)/3'
_refine_ls_weighting_scheme calc
_refine_ls_wR_factor_gt 0.1401
_refine_ls_wR_factor_ref 0.1597
_reflns_number_gt 3713
_reflns_number_total 6159
_reflns_threshold_expression >2sigma(I)
_cod_data_source_file a908233f.txt
_cod_data_source_block 6
_cod_depositor_comments
;
The following automatic conversions were performed:

'_chemical_melting_point' value '407 K' was changed to '407' - the
value should be numeric and without a unit designator.

Automatic conversion script
Id: cif_fix_values 1569 2011-02-09 13:29:24Z adriana 
;
_cod_database_code 7051249

loop_
_symmetry_equiv_pos_as_xyz
'x, y, z'
'-x, y+1/2, -z+1/2'
'-x, -y, -z'
'x, -y-1/2, z-1/2'

loop_
_atom_site_label
_atom_site_type_symbol
_atom_site_fract_x
_atom_site_fract_y
_atom_site_fract_z
_atom_site_U_iso_or_equiv
_atom_site_adp_type
_atom_site_occupancy
_atom_site_symmetry_multiplicity
_atom_site_calc_flag
_atom_site_refinement_flags
_atom_site_disorder_assembly
_atom_site_disorder_group
C1 C 0.6057(2) 0.16584(9) 0.0655(2) 0.0358(5) Uani 1 1 d . . .
H1 H 0.703(2) 0.1669(8) 0.105(2) 0.028(5) Uiso 1 1 d . . .
C2 C 0.48196(19) 0.16350(8) 0.01449(19) 0.0278(4) Uani 1 1 d . . .
C3 C 0.32622(18) 0.16012(8) -0.05833(17) 0.0237(4) Uani 1 1 d . . .
O1 O 0.28541(14) 0.17313(6) 0.05084(13) 0.0305(3) Uani 1 1 d . . .
H1A H 0.192(2) 0.1761(8) 0.008(2) 0.031(5) Uiso 1 1 d . . .
C4 C 0.28267(17) 0.09749(8) -0.11667(17) 0.0229(4) Uani 1 1 d . . .
C5 C 0.3303(2) 0.05028(8) -0.0182(2) 0.0317(4) Uani 1 1 d . . .
H5 H 0.387(2) 0.0605(9) 0.086(2) 0.036(5) Uiso 1 1 d . . .
C6 C 0.2980(2) -0.00698(9) -0.0650(2) 0.0390(5) Uani 1 1 d . . .
H6 H 0.339(2) -0.0405(9) 0.004(3) 0.041(6) Uiso 1 1 d . . .
C7 C 0.2183(2) -0.01898(9) -0.2132(2) 0.0397(5) Uani 1 1 d . . .
H7 H 0.198(2) -0.0609(11) -0.241(3) 0.050(7) Uiso 1 1 d . . .
C8 C 0.1701(2) 0.02680(9) -0.3109(2) 0.0330(4) Uani 1 1 d . . .
H8 H 0.112(2) 0.0179(9) -0.413(3) 0.039(6) Uiso 1 1 d . . .
C9 C 0.19988(17) 0.08572(7) -0.26428(17) 0.0229(4) Uani 1 1 d . . .
C10 C 0.13988(18) 0.13488(8) -0.37732(17) 0.0249(4) Uani 1 1 d . . .
C11 C -0.01601(19) 0.13251(8) -0.44756(18) 0.0288(4) Uani 1 1 d . . .
C12 C -0.1393(2) 0.13167(9) -0.4965(2) 0.0365(5) Uani 1 1 d . . .
H12 H -0.238(3) 0.1306(10) -0.533(3) 0.047(7) Uiso 1 1 d . . .
O2 O 0.17743(15) 0.12550(6) -0.49066(13) 0.0327(3) Uani 1 1 d . . .
H1B H 0.276(3) 0.1259(10) -0.448(3) 0.054(7) Uiso 1 1 d . . .
C13 C 0.18568(19) 0.19571(8) -0.31458(19) 0.0281(4) Uani 1 1 d . . .
H13 H 0.149(2) 0.2288(10) -0.382(3) 0.048(6) Uiso 1 1 d . . .
C14 C 0.26793(19) 0.20682(8) -0.17528(19) 0.0275(4) Uani 1 1 d . . .
H14 H 0.2925(19) 0.2480(9) -0.146(2) 0.027(5) Uiso 1 1 d . . .
C21 C 0.0004(2) 0.15781(10) 0.1815(2) 0.0379(5) Uani 1 1 d . . .
H21 H 0.044(3) 0.1561(11) 0.293(3) 0.068(8) Uiso 1 1 d . . .
C22 C -0.05315(18) 0.16146(8) 0.05225(19) 0.0282(4) Uani 1 1 d . . .
C23 C -0.11749(17) 0.16598(8) -0.10767(18) 0.0248(4) Uani 1 1 d . . .
O21 O -0.00582(14) 0.18835(6) -0.13431(15) 0.0325(3) Uani 1 1 d . . .
H2A H -0.036(3) 0.1888(14) -0.230(4) 0.090(10) Uiso 1 1 d . . .
C24 C -0.16527(17) 0.10569(8) -0.17697(17) 0.0234(4) Uani 1 1 d . . .
C25 C -0.0664(2) 0.06005(9) -0.1399(2) 0.0312(4) Uani 1 1 d . . .
H25 H 0.032(2) 0.0682(9) -0.079(2) 0.036(6) Uiso 1 1 d . . .
C26 C -0.1044(2) 0.00488(9) -0.2001(2) 0.0384(5) Uani 1 1 d . . .
H26 H -0.039(3) -0.0254(10) -0.178(3) 0.045(6) Uiso 1 1 d . . .
C27 C -0.2444(2) -0.00721(10) -0.2976(2) 0.0413(5) Uani 1 1 d . . .
H27 H -0.267(2) -0.0479(10) -0.337(3) 0.045(6) Uiso 1 1 d . . .
C28 C -0.3427(2) 0.03720(9) -0.3345(2) 0.0360(5) Uani 1 1 d . . .
H28 H -0.442(3) 0.0287(10) -0.397(3) 0.052(7) Uiso 1 1 d . . .
C29 C -0.30452(18) 0.09391(8) -0.27648(18) 0.0251(4) Uani 1 1 d . . .
C30 C -0.41771(18) 0.14099(8) -0.32551(18) 0.0262(4) Uani 1 1 d . . .
C31 C -0.48351(19) 0.14777(9) -0.48569(19) 0.0300(4) Uani 1 1 d . . .
C32 C -0.5363(2) 0.15364(10) -0.6138(2) 0.0382(5) Uani 1 1 d . . .
H32 H -0.582(3) 0.1582(13) -0.720(4) 0.084(9) Uiso 1 1 d . . .
O22 O -0.53108(14) 0.12168(7) -0.29872(16) 0.0354(3) Uani 1 1 d . . .
H2B H -0.500(3) 0.1227(12) -0.214(3) 0.065(9) Uiso 1 1 d . . .
C33 C -0.3652(2) 0.20015(9) -0.25591(19) 0.0293(4) Uani 1 1 d . . .
H33 H -0.436(2) 0.2292(10) -0.285(2) 0.042(6) Uiso 1 1 d . . .
C34 C -0.2337(2) 0.21101(8) -0.15949(19) 0.0285(4) Uani 1 1 d . . .
H34 H -0.208(2) 0.2508(10) -0.123(3) 0.046(6) Uiso 1 1 d . . .

loop_
_atom_site_aniso_label
_atom_site_aniso_U_11
_atom_site_aniso_U_22
_atom_site_aniso_U_33
_atom_site_aniso_U_23
_atom_site_aniso_U_13
_atom_site_aniso_U_12
C1 0.0271(10) 0.0463(12) 0.0301(10) -0.0069(8) 0.0103(8) -0.0026(8)
C2 0.0315(10) 0.0308(10) 0.0195(8) -0.0043(7) 0.0109(7) 0.0003(7)
C3 0.0254(9) 0.0316(9) 0.0151(8) -0.0025(6) 0.0105(7) 0.0008(7)
O1 0.0276(7) 0.0480(8) 0.0154(6) -0.0054(5) 0.0097(5) 0.0047(6)
C4 0.0213(8) 0.0301(9) 0.0165(8) 0.0001(6) 0.0083(7) 0.0009(7)
C5 0.0328(10) 0.0371(11) 0.0227(9) 0.0050(8) 0.0110(8) 0.0037(8)
C6 0.0400(12) 0.0349(11) 0.0399(12) 0.0115(9) 0.0170(10) 0.0056(9)
C7 0.0411(12) 0.0287(11) 0.0457(12) -0.0040(9) 0.0177(10) -0.0025(8)
C8 0.0328(10) 0.0360(11) 0.0273(10) -0.0085(8) 0.0117(8) -0.0035(8)
C9 0.0209(8) 0.0306(9) 0.0170(7) -0.0008(6) 0.0087(7) -0.0004(7)
C10 0.0251(9) 0.0366(10) 0.0119(7) 0.0015(7) 0.0079(7) 0.0017(7)
C11 0.0288(10) 0.0401(11) 0.0167(8) 0.0029(7) 0.0102(7) 0.0013(8)
C12 0.0298(11) 0.0525(13) 0.0253(10) 0.0041(8) 0.0114(9) 0.0023(9)
O2 0.0266(7) 0.0588(9) 0.0137(6) -0.0003(5) 0.0103(5) 0.0012(6)
C13 0.0298(10) 0.0306(10) 0.0241(9) 0.0076(7) 0.0129(8) 0.0024(7)
C14 0.0297(10) 0.0255(9) 0.0247(9) 0.0002(7) 0.0108(8) -0.0001(7)
C21 0.0372(11) 0.0505(13) 0.0206(9) 0.0001(8) 0.0093(8) -0.0048(9)
C22 0.0247(9) 0.0362(10) 0.0201(8) 0.0000(7) 0.0077(7) -0.0035(7)
C23 0.0218(8) 0.0352(10) 0.0168(8) 0.0016(7) 0.0085(7) -0.0028(7)
O21 0.0285(7) 0.0470(8) 0.0231(7) 0.0039(6) 0.0131(6) -0.0070(6)
C24 0.0239(9) 0.0311(9) 0.0151(7) 0.0049(6) 0.0091(7) 0.0015(7)
C25 0.0275(10) 0.0411(11) 0.0250(9) 0.0078(8) 0.0124(8) 0.0040(8)
C26 0.0474(13) 0.0352(11) 0.0367(11) 0.0095(9) 0.0233(10) 0.0119(9)
C27 0.0569(14) 0.0325(11) 0.0358(11) -0.0042(9) 0.0228(10) 0.0001(10)
C28 0.0383(11) 0.0388(11) 0.0260(10) -0.0047(8) 0.0110(9) -0.0028(9)
C29 0.0263(9) 0.0328(9) 0.0161(8) 0.0008(7) 0.0099(7) 0.0007(7)
C30 0.0205(8) 0.0402(10) 0.0158(8) 0.0008(7) 0.0069(7) 0.0005(7)
C31 0.0244(9) 0.0423(11) 0.0201(8) 0.0000(7) 0.0079(7) 0.0036(7)
C32 0.0371(11) 0.0539(13) 0.0205(9) 0.0026(9) 0.0110(8) 0.0087(9)
O22 0.0246(7) 0.0601(10) 0.0213(7) -0.0005(6) 0.0108(6) -0.0028(6)
C33 0.0306(10) 0.0349(10) 0.0202(8) 0.0026(7) 0.0103(7) 0.0071(8)
C34 0.0350(10) 0.0288(10) 0.0212(8) 0.0004(7) 0.0129(8) 0.0004(7)

loop_
_atom_type_symbol
_atom_type_description
_atom_type_scat_dispersion_real
_atom_type_scat_dispersion_imag
_atom_type_scat_source
C C 0.0033 0.0016 'International Tables Vol C Tables 4.2.6.8 and 6.1.1.4'
H H 0.0000 0.0000 'International Tables Vol C Tables 4.2.6.8 and 6.1.1.4'
O O 0.0106 0.0060 'International Tables Vol C Tables 4.2.6.8 and 6.1.1.4'

loop_
_geom_angle_atom_site_label_1
_geom_angle_atom_site_label_2
_geom_angle_atom_site_label_3
_geom_angle
_geom_angle_site_symmetry_1
_geom_angle_site_symmetry_3
_geom_angle_publ_flag
C1 C2 C3 176.53(19) . . yes
O1 C3 C2 106.31(13) . . yes
O1 C3 C14 109.52(14) . . yes
C2 C3 C14 108.51(15) . . yes
O1 C3 C4 110.83(14) . . yes
C2 C3 C4 108.27(14) . . yes
C14 C3 C4 113.13(14) . . yes
C9 C4 C5 119.27(16) . . yes
C9 C4 C3 122.32(15) . . yes
C5 C4 C3 118.40(15) . . yes
C6 C5 C4 120.91(18) . . yes
C5 C6 C7 119.93(18) . . yes
C8 C7 C6 119.83(19) . . yes
C7 C8 C9 120.87(18) . . yes
C4 C9 C8 119.15(16) . . yes
C4 C9 C10 122.27(15) . . yes
C8 C9 C10 118.58(16) . . yes
O2 C10 C11 106.39(13) . . yes
O2 C10 C13 109.37(14) . . yes
C11 C10 C13 108.13(15) . . yes
O2 C10 C9 110.45(14) . . yes
C11 C10 C9 108.92(14) . . yes
C13 C10 C9 113.32(14) . . yes
C12 C11 C10 176.43(19) . . yes
C14 C13 C10 124.44(16) . . yes
C13 C14 C3 124.44(16) . . yes
C21 C22 C23 179.2(2) . . yes
O21 C23 C22 104.57(13) . . yes
O21 C23 C34 108.87(14) . . yes
C22 C23 C34 108.68(15) . . yes
O21 C23 C24 110.35(14) . . yes
C22 C23 C24 110.52(14) . . yes
C34 C23 C24 113.46(14) . . yes
C29 C24 C25 118.65(17) . . yes
C29 C24 C23 122.24(15) . . yes
C25 C24 C23 119.11(16) . . yes
C26 C25 C24 121.25(19) . . yes
C25 C26 C27 120.04(19) . . yes
C28 C27 C26 119.2(2) . . yes
C27 C28 C29 121.2(2) . . yes
C24 C29 C28 119.62(17) . . yes
C24 C29 C30 122.20(16) . . yes
C28 C29 C30 118.17(16) . . yes
O22 C30 C31 104.56(14) . . yes
O22 C30 C33 109.59(15) . . yes
C31 C30 C33 108.96(15) . . yes
O22 C30 C29 110.15(15) . . yes
C31 C30 C29 109.48(15) . . yes
C33 C30 C29 113.69(14) . . yes
C32 C31 C30 179.5(2) . . yes
C34 C33 C30 124.07(17) . . yes
C33 C34 C23 124.31(17) . . yes

loop_
_geom_bond_atom_site_label_1
_geom_bond_atom_site_label_2
_geom_bond_distance
_geom_bond_site_symmetry_2
_geom_bond_publ_flag
C1 C2 1.185(3) . yes
C2 C3 1.488(2) . yes
C3 O1 1.438(2) . yes
C3 C14 1.512(2) . yes
C3 C4 1.528(2) . yes
C4 C9 1.399(2) . yes
C4 C5 1.404(2) . yes
C5 C6 1.371(3) . yes
C6 C7 1.401(3) . yes
C7 C8 1.374(3) . yes
C8 C9 1.405(3) . yes
C9 C10 1.529(2) . yes
C10 O2 1.441(2) . yes
C10 C11 1.490(2) . yes
C10 C13 1.505(3) . yes
C11 C12 1.183(3) . yes
C13 C14 1.326(2) . yes
C21 C22 1.198(3) . yes
C22 C23 1.484(2) . yes
C23 O21 1.454(2) . yes
C23 C34 1.507(3) . yes
C23 C24 1.518(2) . yes
C24 C29 1.395(2) . yes
C24 C25 1.404(3) . yes
C25 C26 1.372(3) . yes
C26 C27 1.397(3) . yes
C27 C28 1.380(3) . yes
C28 C29 1.397(3) . yes
C29 C30 1.519(2) . yes
C30 O22 1.450(2) . yes
C30 C31 1.490(2) . yes
C30 C33 1.502(3) . yes
C31 C32 1.192(3) . yes
C33 C34 1.323(3) . yes
